data_4067084
loop_
_publ_author_name
'Zhang, Jie'
'Medley, Christopher M.'
'Krause, Jeanette A.'
'Guan, Hairong'

_publ_section_title
;
 Mechanistic Insights into C&#x2212;S Cross-Coupling Reactions Catalyzed
 by Nickel Bis(phosphinite) Pincer Complexes
;
_journal_issue 23
_journal_name_full Organometallics
_journal_page_first 6393
_journal_paper_doi 10.1021/om100816d
_journal_volume 29
_journal_year 2010
_chemical_formula_moiety 'C42 H33 O3 P3 Ni, 0.5(C6 D6)'
_chemical_formula_sum 'C45 H33 D3 Ni O3 P3'
_chemical_formula_weight 779.38
_chemical_name_systematic
; 
 ? 
;
_space_group_IT_number 2
_symmetry_cell_setting triclinic
_symmetry_space_group_name_Hall '-P 1'
_symmetry_space_group_name_H-M 'P -1'
_atom_sites_solution_hydrogens geom
_atom_sites_solution_primary direct
_atom_sites_solution_secondary difmap
_audit_creation_method SHELXL-97
_cell_angle_alpha 82.9950(10)
_cell_angle_beta 77.2150(10)
_cell_angle_gamma 67.7870(10)
_cell_formula_units_Z 2
_cell_length_a 12.3921(2)
_cell_length_b 12.5039(2)
_cell_length_c 13.0633(2)
_cell_measurement_reflns_used 9260
_cell_measurement_temperature 150(2)
_cell_measurement_theta_max 67.86
_cell_measurement_theta_min 3.47
_cell_volume 1825.83(5)
_computing_cell_refinement 'Bruker SAINT v7.66A'
_computing_data_collection 'Bruker SMART v5.634'
_computing_data_reduction 'Bruker SAINT v7.66A'
_computing_molecular_graphics 'Bruker SHELXTL v6.14'
_computing_publication_material 'Bruker SHELXTL v6.14'
_computing_structure_refinement 'Bruker SHELXTL v6.14'
_computing_structure_solution 'Bruker SHELXTL v6.14'
_diffrn_ambient_temperature 150(2)
_diffrn_detector_area_resol_mean 0.83
_diffrn_measured_fraction_theta_full 0.951
_diffrn_measured_fraction_theta_max 0.951
_diffrn_measurement_device_type 'Bruker SMART6000 CCD'
_diffrn_measurement_method '\w scans'
_diffrn_radiation_monochromator graphite
_diffrn_radiation_source 'fine-focus sealed tube'
_diffrn_radiation_type CuK\a
_diffrn_radiation_wavelength 1.54178
_diffrn_reflns_av_R_equivalents 0.0243
_diffrn_reflns_av_sigmaI/netI 0.0290
_diffrn_reflns_limit_h_max 14
_diffrn_reflns_limit_h_min -14
_diffrn_reflns_limit_k_max 14
_diffrn_reflns_limit_k_min -14
_diffrn_reflns_limit_l_max 15
_diffrn_reflns_limit_l_min -15
_diffrn_reflns_number 15774
_diffrn_reflns_theta_full 67.94
_diffrn_reflns_theta_max 67.94
_diffrn_reflns_theta_min 3.47
_exptl_absorpt_coefficient_mu 2.342
_exptl_absorpt_correction_T_max 0.9331
_exptl_absorpt_correction_T_min 0.7057
_exptl_absorpt_correction_type multi-scan
_exptl_absorpt_process_details 'SADABS v2008/1 (Sheldrick)'
_exptl_crystal_colour yellow
_exptl_crystal_density_diffrn 1.418
_exptl_crystal_density_method 'not measured'
_exptl_crystal_description plate
_exptl_crystal_F_000 806
_exptl_crystal_size_max 0.16
_exptl_crystal_size_mid 0.05
_exptl_crystal_size_min 0.03
_refine_diff_density_max 0.408
_refine_diff_density_min -0.264
_refine_diff_density_rms 0.054
_refine_ls_extinction_method none
_refine_ls_goodness_of_fit_ref 1.028
_refine_ls_hydrogen_treatment constr
_refine_ls_matrix_type full
_refine_ls_number_parameters 469
_refine_ls_number_reflns 6304
_refine_ls_number_restraints 0
_refine_ls_restrained_S_all 1.028
_refine_ls_R_factor_all 0.0401
_refine_ls_R_factor_gt 0.0336
_refine_ls_shift/su_max 0.000
_refine_ls_shift/su_mean 0.000
_refine_ls_structure_factor_coef Fsqd
_refine_ls_weighting_details 'calc w=1/[\s^2^(Fo^2^)+(0.0513P)^2^+0.8291P] where P=(Fo^2^+2Fc^2^)/3'
_refine_ls_weighting_scheme calc
_refine_ls_wR_factor_gt 0.0861
_refine_ls_wR_factor_ref 0.0907
_reflns_number_gt 5490
_reflns_number_total 6304
_reflns_threshold_expression >2\s(I)
_cod_data_source_file om100816d_si_001.cif
_cod_data_source_block 5A
_cod_depositor_comments
;
The following automatic conversions were performed:

'_symmetry_cell_setting' value 'Triclinic' changed to 'triclinic'
according to /home/saulius/struct/CIF-dictionaries/cif_core.dic
dictionary named 'cif_core.dic' version 2.4.1 from 2010-06-29.

Automatic conversion script
Id: cif_fix_values 1715 2011-07-08 13:25:40Z adriana 
;
_cod_original_sg_symbol_H-M P-1
_cod_database_code 4067084

loop_
_symmetry_equiv_pos_as_xyz
'x, y, z'
'-x, -y, -z'

loop_
_atom_site_label
_atom_site_type_symbol
_atom_site_fract_x
_atom_site_fract_y
_atom_site_fract_z
_atom_site_U_iso_or_equiv
_atom_site_adp_type
_atom_site_occupancy
_atom_site_symmetry_multiplicity
_atom_site_calc_flag
_atom_site_refinement_flags
Ni Ni 0.11477(3) 0.23053(3) 0.29864(2) 0.01744(10) Uani 1 1 d .
P1 P 0.29472(4) 0.21286(4) 0.29842(4) 0.01961(12) Uani 1 1 d .
P2 P -0.07680(4) 0.29212(4) 0.33329(4) 0.01783(12) Uani 1 1 d .
P3 P 0.17560(4) 0.14732(4) 0.14403(4) 0.01921(12) Uani 1 1 d .
O1 O 0.29766(12) 0.23871(12) 0.41903(11) 0.0241(3) Uani 1 1 d .
O2 O -0.11967(12) 0.34932(12) 0.45004(10) 0.0226(3) Uani 1 1 d .
O3 O 0.27138(12) 0.18201(12) 0.07104(11) 0.0257(3) Uani 1 1 d .
C1 C 0.08912(17) 0.29303(16) 0.43282(14) 0.0181(4) Uani 1 1 d .
C2 C 0.18339(18) 0.29109(16) 0.47616(15) 0.0210(4) Uani 1 1 d .
C3 C 0.16796(19) 0.33809(17) 0.57132(16) 0.0244(4) Uani 1 1 d .
H3 H 0.2340 0.3362 0.5980 0.029 Uiso 1 1 calc R
C4 C 0.05264(19) 0.38816(17) 0.62651(16) 0.0253(4) Uani 1 1 d .
H4 H 0.0402 0.4202 0.6924 0.030 Uiso 1 1 calc R
C5 C -0.04484(18) 0.39257(17) 0.58789(15) 0.0235(4) Uani 1 1 d .
H5 H -0.1234 0.4269 0.6261 0.028 Uiso 1 1 calc R
C6 C -0.02348(17) 0.34512(16) 0.49155(15) 0.0203(4) Uani 1 1 d .
C7 C 0.33595(18) 0.32603(17) 0.22025(16) 0.0244(4) Uani 1 1 d .
C8 C 0.2516(2) 0.41410(19) 0.17368(18) 0.0330(5) Uani 1 1 d .
H8 H 0.1746 0.4120 0.1794 0.040 Uiso 1 1 calc R
C9 C 0.2796(2) 0.5052(2) 0.1187(2) 0.0415(6) Uani 1 1 d .
H9 H 0.2216 0.5657 0.0872 0.050 Uiso 1 1 calc R
C10 C 0.3912(3) 0.5083(2) 0.10959(19) 0.0424(6) Uani 1 1 d .
H10 H 0.4104 0.5704 0.0711 0.051 Uiso 1 1 calc R
C11 C 0.4750(2) 0.4216(2) 0.1563(2) 0.0454(6) Uani 1 1 d .
H11 H 0.5518 0.4242 0.1502 0.054 Uiso 1 1 calc R
C12 C 0.4479(2) 0.3309(2) 0.21190(19) 0.0366(5) Uani 1 1 d .
H12 H 0.5058 0.2716 0.2445 0.044 Uiso 1 1 calc R
C13 C 0.42425(17) 0.08106(17) 0.27807(16) 0.0218(4) Uani 1 1 d .
C14 C 0.49584(19) 0.05413(19) 0.17982(16) 0.0275(5) Uani 1 1 d .
H14 H 0.4791 0.1066 0.1213 0.033 Uiso 1 1 calc R
C15 C 0.5923(2) -0.0500(2) 0.16712(18) 0.0332(5) Uani 1 1 d .
H15 H 0.6412 -0.0686 0.0998 0.040 Uiso 1 1 calc R
C16 C 0.6170(2) -0.12621(19) 0.25204(18) 0.0315(5) Uani 1 1 d .
H16 H 0.6839 -0.1964 0.2433 0.038 Uiso 1 1 calc R
C17 C 0.5445(2) -0.10080(19) 0.35021(19) 0.0324(5) Uani 1 1 d .
H17 H 0.5607 -0.1543 0.4081 0.039 Uiso 1 1 calc R
C18 C 0.44864(19) 0.00266(18) 0.36359(17) 0.0286(5) Uani 1 1 d .
H18 H 0.3994 0.0205 0.4309 0.034 Uiso 1 1 calc R
C19 C -0.15433(17) 0.40980(16) 0.24998(15) 0.0195(4) Uani 1 1 d .
C20 C -0.09412(18) 0.43325(18) 0.15217(16) 0.0256(4) Uani 1 1 d .
H20 H -0.0137 0.3859 0.1284 0.031 Uiso 1 1 calc R
C21 C -0.1512(2) 0.52568(19) 0.08903(17) 0.0316(5) Uani 1 1 d .
H21 H -0.1096 0.5409 0.0220 0.038 Uiso 1 1 calc R
C22 C -0.26794(19) 0.59589(18) 0.12273(17) 0.0288(5) Uani 1 1 d .
H22 H -0.3064 0.6593 0.0792 0.035 Uiso 1 1 calc R
C23 C -0.32835(19) 0.57323(18) 0.22029(17) 0.0287(5) Uani 1 1 d .
H23 H -0.4085 0.6215 0.2439 0.034 Uiso 1 1 calc R
C24 C -0.27240(18) 0.48035(18) 0.28379(16) 0.0257(4) Uani 1 1 d .
H24 H -0.3146 0.4648 0.3504 0.031 Uiso 1 1 calc R
C25 C -0.15331(17) 0.19072(17) 0.35741(15) 0.0207(4) Uani 1 1 d .
C26 C -0.23351(19) 0.18959(18) 0.29882(17) 0.0273(5) Uani 1 1 d .
H26 H -0.2595 0.2504 0.2484 0.033 Uiso 1 1 calc R
C27 C -0.2758(2) 0.0995(2) 0.31395(19) 0.0340(5) Uani 1 1 d .
H27 H -0.3308 0.0989 0.2738 0.041 Uiso 1 1 calc R
C28 C -0.2383(2) 0.0105(2) 0.38732(19) 0.0334(5) Uani 1 1 d .
H28 H -0.2648 -0.0526 0.3953 0.040 Uiso 1 1 calc R
C29 C -0.1621(2) 0.0138(2) 0.44889(18) 0.0336(5) Uani 1 1 d .
H29 H -0.1390 -0.0453 0.5014 0.040 Uiso 1 1 calc R
C30 C -0.11961(19) 0.10299(18) 0.43390(16) 0.0265(4) Uani 1 1 d .
H30 H -0.0669 0.1047 0.4761 0.032 Uiso 1 1 calc R
C31 C 0.06638(18) 0.15590(16) 0.06536(16) 0.0235(4) Uani 1 1 d .
C32 C 0.0750(2) 0.20817(18) -0.03483(17) 0.0311(5) Uani 1 1 d .
H32 H 0.1374 0.2365 -0.0614 0.037 Uiso 1 1 calc R
C33 C -0.0073(2) 0.2191(2) -0.09615(19) 0.0396(6) Uani 1 1 d .
H33 H -0.0005 0.2540 -0.1649 0.047 Uiso 1 1 calc R
C34 C -0.0989(2) 0.1793(2) -0.0576(2) 0.0391(6) Uani 1 1 d .
H34 H -0.1562 0.1887 -0.0991 0.047 Uiso 1 1 calc R
C35 C -0.1074(2) 0.1260(2) 0.04104(19) 0.0355(5) Uani 1 1 d .
H35 H -0.1701 0.0980 0.0674 0.043 Uiso 1 1 calc R
C36 C -0.02395(19) 0.11309(18) 0.10202(17) 0.0281(5) Uani 1 1 d .
H36 H -0.0289 0.0747 0.1693 0.034 Uiso 1 1 calc R
C37 C 0.23322(18) -0.00809(17) 0.17864(15) 0.0216(4) Uani 1 1 d .
C38 C 0.33712(19) -0.07902(18) 0.11757(17) 0.0293(5) Uani 1 1 d .
H38 H 0.3757 -0.0469 0.0578 0.035 Uiso 1 1 calc R
C39 C 0.3848(2) -0.19611(19) 0.14324(19) 0.0343(5) Uani 1 1 d .
H39 H 0.4556 -0.2438 0.1009 0.041 Uiso 1 1 calc R
C40 C 0.3301(2) -0.24361(19) 0.22976(18) 0.0341(5) Uani 1 1 d .
H40 H 0.3634 -0.3239 0.2472 0.041 Uiso 1 1 calc R
C41 C 0.2267(2) -0.17471(19) 0.29130(17) 0.0337(5) Uani 1 1 d .
H41 H 0.1885 -0.2075 0.3508 0.040 Uiso 1 1 calc R
C42 C 0.1787(2) -0.05690(18) 0.26582(16) 0.0281(5) Uani 1 1 d .
H42 H 0.1079 -0.0095 0.3085 0.034 Uiso 1 1 calc R
C43 C 0.5624(2) 0.3880(2) 0.53286(18) 0.0409(6) Uani 1 1 d .
H43 H 0.6053 0.3114 0.5555 0.049 Uiso 1 1 calc R
C44 C 0.4790(2) 0.4078(2) 0.47077(18) 0.0416(6) Uani 1 1 d .
H44 H 0.4644 0.3447 0.4506 0.050 Uiso 1 1 calc R
C45 C 0.4169(2) 0.5194(2) 0.43825(18) 0.0415(6) Uani 1 1 d .
H45 H 0.3596 0.5328 0.3957 0.050 Uiso 1 1 calc R

loop_
_atom_site_aniso_label
_atom_site_aniso_U_11
_atom_site_aniso_U_22
_atom_site_aniso_U_33
_atom_site_aniso_U_23
_atom_site_aniso_U_13
_atom_site_aniso_U_12
Ni 0.01616(18) 0.01823(17) 0.01678(17) -0.00218(12) -0.00394(12) -0.00408(13)
P1 0.0168(3) 0.0204(2) 0.0204(3) -0.00250(19) -0.00452(18) -0.00436(19)
P2 0.0160(2) 0.0180(2) 0.0183(2) -0.00028(18) -0.00372(18) -0.00481(18)
P3 0.0202(3) 0.0179(2) 0.0179(2) -0.00241(18) -0.00543(18) -0.00352(19)
O1 0.0191(7) 0.0297(8) 0.0226(7) -0.0050(6) -0.0074(5) -0.0050(6)
O2 0.0182(7) 0.0277(7) 0.0213(7) -0.0039(6) -0.0022(5) -0.0074(6)
O3 0.0274(8) 0.0245(7) 0.0229(7) -0.0014(6) -0.0035(6) -0.0073(6)
C1 0.0222(10) 0.0153(9) 0.0168(9) 0.0006(7) -0.0052(7) -0.0064(7)
C2 0.0251(11) 0.0162(9) 0.0199(10) 0.0007(7) -0.0066(8) -0.0048(8)
C3 0.0300(11) 0.0225(10) 0.0228(10) 0.0000(8) -0.0117(8) -0.0084(8)
C4 0.0352(12) 0.0219(10) 0.0189(10) -0.0032(8) -0.0060(8) -0.0092(9)
C5 0.0264(11) 0.0217(10) 0.0194(10) -0.0018(8) -0.0011(8) -0.0071(8)
C6 0.0235(10) 0.0168(9) 0.0206(10) 0.0030(7) -0.0059(8) -0.0075(8)
C7 0.0268(11) 0.0226(10) 0.0234(10) -0.0061(8) -0.0024(8) -0.0083(8)
C8 0.0340(13) 0.0258(11) 0.0369(12) -0.0001(9) -0.0088(10) -0.0078(9)
C9 0.0554(17) 0.0252(12) 0.0404(14) 0.0020(10) -0.0114(12) -0.0105(11)
C10 0.0654(18) 0.0308(13) 0.0337(13) -0.0038(10) 0.0025(12) -0.0263(12)
C11 0.0453(16) 0.0507(16) 0.0489(16) -0.0021(12) -0.0019(12) -0.0311(13)
C12 0.0315(13) 0.0382(13) 0.0430(14) 0.0023(10) -0.0083(10) -0.0165(10)
C13 0.0163(10) 0.0210(10) 0.0281(11) -0.0045(8) -0.0054(8) -0.0052(8)
C14 0.0245(11) 0.0305(11) 0.0237(11) -0.0033(9) -0.0077(8) -0.0034(9)
C15 0.0255(12) 0.0390(13) 0.0292(12) -0.0106(10) -0.0062(9) -0.0018(9)
C16 0.0273(12) 0.0239(11) 0.0397(13) -0.0085(9) -0.0109(9) -0.0008(9)
C17 0.0323(12) 0.0251(11) 0.0367(12) 0.0036(9) -0.0081(9) -0.0077(9)
C18 0.0259(11) 0.0264(11) 0.0303(11) 0.0005(9) -0.0020(9) -0.0084(9)
C19 0.0213(10) 0.0164(9) 0.0218(10) -0.0004(7) -0.0061(7) -0.0068(7)
C20 0.0206(11) 0.0232(10) 0.0258(11) 0.0001(8) -0.0008(8) -0.0025(8)
C21 0.0347(13) 0.0297(12) 0.0224(11) 0.0048(9) -0.0009(9) -0.0072(9)
C22 0.0314(12) 0.0223(10) 0.0290(11) 0.0049(9) -0.0098(9) -0.0053(9)
C23 0.0198(11) 0.0253(11) 0.0337(12) -0.0003(9) -0.0039(8) -0.0011(8)
C24 0.0212(11) 0.0257(11) 0.0251(11) 0.0017(8) -0.0019(8) -0.0052(8)
C25 0.0175(10) 0.0205(10) 0.0225(10) -0.0017(8) -0.0019(7) -0.0059(7)
C26 0.0264(11) 0.0274(11) 0.0297(11) 0.0031(9) -0.0119(9) -0.0093(9)
C27 0.0303(13) 0.0372(13) 0.0410(13) -0.0013(10) -0.0132(10) -0.0159(10)
C28 0.0328(13) 0.0319(12) 0.0408(13) 0.0017(10) -0.0061(10) -0.0192(10)
C29 0.0365(13) 0.0304(12) 0.0349(12) 0.0092(9) -0.0085(10) -0.0156(10)
C30 0.0248(11) 0.0301(11) 0.0273(11) 0.0031(9) -0.0096(8) -0.0116(9)
C31 0.0265(11) 0.0175(9) 0.0233(10) -0.0065(8) -0.0099(8) 0.0003(8)
C32 0.0373(13) 0.0253(11) 0.0289(11) -0.0009(9) -0.0113(9) -0.0066(9)
C33 0.0520(16) 0.0327(12) 0.0308(12) 0.0015(10) -0.0215(11) -0.0051(11)
C34 0.0419(15) 0.0317(12) 0.0442(14) -0.0071(10) -0.0276(11) -0.0013(10)
C35 0.0308(13) 0.0332(12) 0.0445(14) -0.0117(10) -0.0149(10) -0.0065(10)
C36 0.0289(12) 0.0254(11) 0.0281(11) -0.0069(8) -0.0086(9) -0.0044(9)
C37 0.0228(10) 0.0197(10) 0.0225(10) -0.0031(8) -0.0102(8) -0.0041(8)
C38 0.0280(12) 0.0260(11) 0.0308(12) -0.0030(9) -0.0053(9) -0.0059(9)
C39 0.0292(12) 0.0239(11) 0.0424(13) -0.0064(10) -0.0078(10) 0.0008(9)
C40 0.0451(14) 0.0205(11) 0.0355(13) 0.0006(9) -0.0208(10) -0.0038(9)
C41 0.0471(14) 0.0285(12) 0.0250(11) 0.0052(9) -0.0102(10) -0.0130(10)
C42 0.0334(12) 0.0244(11) 0.0225(11) -0.0031(8) -0.0050(9) -0.0057(9)
C43 0.0329(13) 0.0470(15) 0.0280(12) 0.0079(10) 0.0004(10) -0.0044(11)
C44 0.0419(15) 0.0535(16) 0.0256(12) -0.0003(11) 0.0027(10) -0.0186(12)
C45 0.0289(13) 0.0654(17) 0.0236(12) 0.0072(11) -0.0037(9) -0.0133(12)

loop_
_atom_type_symbol
_atom_type_description
_atom_type_scat_dispersion_real
_atom_type_scat_dispersion_imag
_atom_type_scat_source
C C 0.0181 0.0091 'International Tables Vol C Tables 4.2.6.8 and 6.1.1.4'
H H 0.0000 0.0000 'International Tables Vol C Tables 4.2.6.8 and 6.1.1.4'
O O 0.0492 0.0322 'International Tables Vol C Tables 4.2.6.8 and 6.1.1.4'
P P 0.2955 0.4335 'International Tables Vol C Tables 4.2.6.8 and 6.1.1.4'
Ni Ni -3.0029 0.5091 'International Tables Vol C Tables 4.2.6.8 and 6.1.1.4'

loop_
_geom_angle_atom_site_label_1
_geom_angle_atom_site_label_2
_geom_angle_atom_site_label_3
_geom_angle
_geom_angle_site_symmetry_3
C1 Ni P1 81.43(6) .
C1 Ni P2 81.52(6) .
P1 Ni P2 161.20(2) .
C1 Ni P3 170.75(6) .
P1 Ni P3 89.59(2) .
P2 Ni P3 107.68(2) .
O1 P1 C7 102.51(8) .
O1 P1 C13 99.38(8) .
C7 P1 C13 106.56(9) .
O1 P1 Ni 106.42(5) .
C7 P1 Ni 112.68(7) .
C13 P1 Ni 126.02(7) .
O2 P2 C19 102.91(8) .
O2 P2 C25 99.39(8) .
C19 P2 C25 107.35(9) .
O2 P2 Ni 106.82(5) .
C19 P2 Ni 117.03(7) .
C25 P2 Ni 120.37(6) .
O3 P3 C37 110.28(9) .
O3 P3 C31 106.81(9) .
C37 P3 C31 101.36(9) .
O3 P3 Ni 113.56(6) .
C37 P3 Ni 103.99(6) .
C31 P3 Ni 119.91(7) .
C2 O1 P1 111.31(11) .
C6 O2 P2 111.98(12) .
C6 C1 C2 115.86(17) .
C6 C1 Ni 122.36(14) .
C2 C1 Ni 121.76(14) .
C3 C2 O1 119.62(17) .
C3 C2 C1 123.29(19) .
O1 C2 C1 117.09(16) .
C2 C3 C4 117.82(19) .
C5 C4 C3 121.70(19) .
C6 C5 C4 117.66(19) .
C1 C6 C5 123.66(18) .
C1 C6 O2 117.29(17) .
C5 C6 O2 119.05(17) .
C8 C7 C12 119.3(2) .
C8 C7 P1 119.20(16) .
C12 C7 P1 121.33(17) .
C7 C8 C9 119.9(2) .
C10 C9 C8 120.3(2) .
C11 C10 C9 120.0(2) .
C10 C11 C12 120.3(2) .
C11 C12 C7 120.2(2) .
C14 C13 C18 119.71(19) .
C14 C13 P1 121.80(16) .
C18 C13 P1 118.43(15) .
C13 C14 C15 119.9(2) .
C16 C15 C14 120.2(2) .
C15 C16 C17 120.3(2) .
C18 C17 C16 119.9(2) .
C17 C18 C13 120.1(2) .
C20 C19 C24 119.22(18) .
C20 C19 P2 119.50(15) .
C24 C19 P2 121.23(15) .
C21 C20 C19 120.13(19) .
C22 C21 C20 120.64(19) .
C21 C22 C23 119.52(19) .
C22 C23 C24 120.33(19) .
C23 C24 C19 120.15(19) .
C26 C25 C30 119.21(18) .
C26 C25 P2 124.10(15) .
C30 C25 P2 116.42(15) .
C25 C26 C27 119.95(19) .
C28 C27 C26 120.3(2) .
C29 C28 C27 119.9(2) .
C30 C29 C28 119.9(2) .
C29 C30 C25 120.6(2) .
C36 C31 C32 119.04(19) .
C36 C31 P3 122.74(16) .
C32 C31 P3 118.21(17) .
C33 C32 C31 120.2(2) .
C34 C33 C32 120.3(2) .
C33 C34 C35 120.0(2) .
C34 C35 C36 119.9(2) .
C31 C36 C35 120.5(2) .
C42 C37 C38 118.71(19) .
C42 C37 P3 122.21(15) .
C38 C37 P3 119.05(16) .
C39 C38 C37 120.5(2) .
C40 C39 C38 120.3(2) .
C39 C40 C41 120.1(2) .
C40 C41 C42 119.7(2) .
C37 C42 C41 120.6(2) .
C44 C43 C45 119.6(2) 2_666
C45 C44 C43 119.8(3) .
C44 C45 C43 120.6(2) 2_666

loop_
_geom_bond_atom_site_label_1
_geom_bond_atom_site_label_2
_geom_bond_distance
_geom_bond_site_symmetry_2
Ni C1 1.9193(19) .
Ni P1 2.1555(6) .
Ni P2 2.1589(6) .
Ni P3 2.2306(6) .
P1 O1 1.6574(14) .
P1 C7 1.808(2) .
P1 C13 1.811(2) .
P2 O2 1.6553(14) .
P2 C19 1.8100(19) .
P2 C25 1.813(2) .
P3 O3 1.5145(15) .
P3 C37 1.836(2) .
P3 C31 1.838(2) .
O1 C2 1.393(2) .
O2 C6 1.396(2) .
C1 C6 1.386(3) .
C1 C2 1.398(3) .
C2 C3 1.384(3) .
C3 C4 1.390(3) .
C4 C5 1.389(3) .
C5 C6 1.386(3) .
C7 C8 1.387(3) .
C7 C12 1.391(3) .
C8 C9 1.387(3) .
C9 C10 1.376(4) .
C10 C11 1.376(4) .
C11 C12 1.381(3) .
C13 C14 1.387(3) .
C13 C18 1.400(3) .
C14 C15 1.392(3) .
C15 C16 1.380(3) .
C16 C17 1.388(3) .
C17 C18 1.384(3) .
C19 C20 1.388(3) .
C19 C24 1.395(3) .
C20 C21 1.387(3) .
C21 C22 1.382(3) .
C22 C23 1.384(3) .
C23 C24 1.389(3) .
C25 C26 1.387(3) .
C25 C30 1.395(3) .
C26 C27 1.389(3) .
C27 C28 1.385(3) .
C28 C29 1.383(3) .
C29 C30 1.380(3) .
C31 C36 1.387(3) .
C31 C32 1.391(3) .
C32 C33 1.390(3) .
C33 C34 1.378(4) .
C34 C35 1.379(4) .
C35 C36 1.392(3) .
C37 C42 1.389(3) .
C37 C38 1.391(3) .
C38 C39 1.385(3) .
C39 C40 1.375(3) .
C40 C41 1.381(3) .
C41 C42 1.393(3) .
C43 C44 1.385(4) .
C43 C45 1.386(4) 2_666
C44 C45 1.382(4) .
C45 C43 1.386(4) 2_666

loop_
_geom_torsion_atom_site_label_1
_geom_torsion_atom_site_label_2
_geom_torsion_atom_site_label_3
_geom_torsion_atom_site_label_4
_geom_torsion
_geom_torsion_site_symmetry_1
_geom_torsion_site_symmetry_4
C1 Ni P1 O1 10.86(8) . .
P2 Ni P1 O1 35.97(10) . .
P3 Ni P1 O1 -166.89(6) . .
C1 Ni P1 C7 -100.73(9) . .
P2 Ni P1 C7 -75.62(10) . .
P3 Ni P1 C7 81.52(7) . .
C1 Ni P1 C13 125.97(10) . .
P2 Ni P1 C13 151.08(10) . .
P3 Ni P1 C13 -51.78(9) . .
C1 Ni P2 O2 -0.89(7) . .
P1 Ni P2 O2 -26.00(10) . .
P3 Ni P2 O2 178.06(5) . .
C1 Ni P2 C19 113.71(9) . .
P1 Ni P2 C19 88.61(10) . .
P3 Ni P2 C19 -67.33(7) . .
C1 Ni P2 C25 -112.90(9) . .
P1 Ni P2 C25 -138.00(10) . .
P3 Ni P2 C25 66.06(8) . .
C1 Ni P3 O3 -51.7(4) . .
P1 Ni P3 O3 -37.77(6) . .
P2 Ni P3 O3 134.68(6) . .
C1 Ni P3 C37 68.2(4) . .
P1 Ni P3 C37 82.12(7) . .
P2 Ni P3 C37 -105.43(7) . .
C1 Ni P3 C31 -179.7(4) . .
P1 Ni P3 C31 -165.71(8) . .
P2 Ni P3 C31 6.74(8) . .
C7 P1 O1 C2 103.63(13) . .
C13 P1 O1 C2 -146.95(13) . .
Ni P1 O1 C2 -14.87(13) . .
C19 P2 O2 C6 -122.20(13) . .
C25 P2 O2 C6 127.43(13) . .
Ni P2 O2 C6 1.61(13) . .
P1 Ni C1 C6 172.15(16) . .
P2 Ni C1 C6 0.10(14) . .
P3 Ni C1 C6 -173.7(3) . .
P1 Ni C1 C2 -6.31(14) . .
P2 Ni C1 C2 -178.36(16) . .
P3 Ni C1 C2 7.8(5) . .
P1 O1 C2 C3 -168.39(15) . .
P1 O1 C2 C1 11.6(2) . .
C6 C1 C2 C3 -0.3(3) . .
Ni C1 C2 C3 178.22(15) . .
C6 C1 C2 O1 179.68(16) . .
Ni C1 C2 O1 -1.8(2) . .
O1 C2 C3 C4 -179.15(17) . .
C1 C2 C3 C4 0.9(3) . .
C2 C3 C4 C5 -0.7(3) . .
C3 C4 C5 C6 -0.1(3) . .
C2 C1 C6 C5 -0.4(3) . .
Ni C1 C6 C5 -178.99(15) . .
C2 C1 C6 O2 179.50(15) . .
Ni C1 C6 O2 1.0(2) . .
C4 C5 C6 C1 0.6(3) . .
C4 C5 C6 O2 -179.31(17) . .
P2 O2 C6 C1 -1.7(2) . .
P2 O2 C6 C5 178.25(14) . .
O1 P1 C7 C8 -110.69(17) . .
C13 P1 C7 C8 145.41(17) . .
Ni P1 C7 C8 3.30(19) . .
O1 P1 C7 C12 64.80(19) . .
C13 P1 C7 C12 -39.1(2) . .
Ni P1 C7 C12 178.79(16) . .
C12 C7 C8 C9 0.6(3) . .
P1 C7 C8 C9 176.17(18) . .
C7 C8 C9 C10 0.4(4) . .
C8 C9 C10 C11 -0.8(4) . .
C9 C10 C11 C12 0.4(4) . .
C10 C11 C12 C7 0.6(4) . .
C8 C7 C12 C11 -1.1(3) . .
P1 C7 C12 C11 -176.54(19) . .
O1 P1 C13 C14 -146.86(17) . .
C7 P1 C13 C14 -40.71(19) . .
Ni P1 C13 C14 94.82(18) . .
O1 P1 C13 C18 36.02(17) . .
C7 P1 C13 C18 142.17(16) . .
Ni P1 C13 C18 -82.30(17) . .
C18 C13 C14 C15 -0.8(3) . .
P1 C13 C14 C15 -177.85(17) . .
C13 C14 C15 C16 -0.2(3) . .
C14 C15 C16 C17 1.3(4) . .
C15 C16 C17 C18 -1.5(3) . .
C16 C17 C18 C13 0.5(3) . .
C14 C13 C18 C17 0.6(3) . .
P1 C13 C18 C17 177.78(17) . .
O2 P2 C19 C20 135.67(16) . .
C25 P2 C19 C20 -120.02(17) . .
Ni P2 C19 C20 18.92(18) . .
O2 P2 C19 C24 -41.87(18) . .
C25 P2 C19 C24 62.43(18) . .
Ni P2 C19 C24 -158.63(14) . .
C24 C19 C20 C21 -0.1(3) . .
P2 C19 C20 C21 -177.74(17) . .
C19 C20 C21 C22 0.5(3) . .
C20 C21 C22 C23 -0.3(3) . .
C21 C22 C23 C24 -0.3(3) . .
C22 C23 C24 C19 0.6(3) . .
C20 C19 C24 C23 -0.4(3) . .
P2 C19 C24 C23 177.16(16) . .
O2 P2 C25 C26 122.95(18) . .
C19 P2 C25 C26 16.1(2) . .
Ni P2 C25 C26 -121.15(16) . .
O2 P2 C25 C30 -63.04(17) . .
C19 P2 C25 C30 -169.84(15) . .
Ni P2 C25 C30 52.86(17) . .
C30 C25 C26 C27 -2.4(3) . .
P2 C25 C26 C27 171.46(17) . .
C25 C26 C27 C28 0.0(3) . .
C26 C27 C28 C29 2.7(4) . .
C27 C28 C29 C30 -2.8(4) . .
C28 C29 C30 C25 0.4(3) . .
C26 C25 C30 C29 2.2(3) . .
P2 C25 C30 C29 -172.07(17) . .
O3 P3 C31 C36 169.68(16) . .
C37 P3 C31 C36 54.22(18) . .
Ni P3 C31 C36 -59.36(18) . .
O3 P3 C31 C32 -10.65(18) . .
C37 P3 C31 C32 -126.11(17) . .
Ni P3 C31 C32 120.31(15) . .
C36 C31 C32 C33 1.2(3) . .
P3 C31 C32 C33 -178.46(17) . .
C31 C32 C33 C34 0.7(3) . .
C32 C33 C34 C35 -1.6(4) . .
C33 C34 C35 C36 0.5(3) . .
C32 C31 C36 C35 -2.3(3) . .
P3 C31 C36 C35 177.33(16) . .
C34 C35 C36 C31 1.5(3) . .
O3 P3 C37 C42 160.81(16) . .
C31 P3 C37 C42 -86.32(18) . .
Ni P3 C37 C42 38.72(18) . .
O3 P3 C37 C38 -17.09(19) . .
C31 P3 C37 C38 95.78(17) . .
Ni P3 C37 C38 -139.18(15) . .
C42 C37 C38 C39 0.2(3) . .
P3 C37 C38 C39 178.20(17) . .
C37 C38 C39 C40 -0.2(3) . .
C38 C39 C40 C41 0.4(4) . .
C39 C40 C41 C42 -0.5(3) . .
C38 C37 C42 C41 -0.3(3) . .
P3 C37 C42 C41 -178.25(17) . .
C40 C41 C42 C37 0.5(3) . .
C45 C43 C44 C45 -0.1(4) 2_666 .
C43 C44 C45 C43 0.1(4) . 2_666
